data_4078740
loop_
_publ_author_name
'G\"ormen, Meral'
'Pigeon, Pascal'
'Hillard, Elizabeth A.'
'Vessi\`eres, Anne'
'Huch\'e, Michel'
'Richard, Marie-Aude'
'McGlinchey, Michael J.'
'Top, Siden'
'Jaouen, G\'erard'

_publ_section_title
;
 Synthesis and Antiproliferative Effects of [3]Ferrocenophane
 Transposition Products and Pinacols Obtained from McMurry Cross-Coupling
 Reactions
;
_journal_issue 16
_journal_name_full Organometallics
_journal_page_first 5856
_journal_paper_doi 10.1021/om300382h
_journal_volume 31
_journal_year 2012
_chemical_formula_moiety 'C26 H22 Fe1 O2.50'
_chemical_formula_sum 'C26 H22 Fe O2.5'
_chemical_formula_weight 430.31
_space_group_IT_number 2
_symmetry_cell_setting triclinic
_symmetry_space_group_name_Hall '-P 1'
_symmetry_space_group_name_H-M 'P -1'
_atom_sites_solution_hydrogens geom
_atom_sites_solution_primary direct
_cell_angle_alpha 85.993(11)
_cell_angle_beta 74.259(13)
_cell_angle_gamma 78.082(12)
_cell_formula_units_Z 4
_cell_length_a 9.4063(13)
_cell_length_b 15.1759(18)
_cell_length_c 15.648(3)
_cell_measurement_reflns_used 164
_cell_measurement_temperature 200
_cell_measurement_theta_max 21
_cell_measurement_theta_min 3
_cell_volume 2103.4(6)
_computing_cell_refinement 'DENZO/SCALEPACK (Otwinowski & Minor, 1997)'
_computing_data_collection 'COLLECT (Nonius, 2001).'
_computing_data_reduction 'DENZO/SCALEPACK (Otwinowski & Minor, 1997)'
_computing_molecular_graphics 'CAMERON (Watkin et al., 1996)'
_computing_publication_material 'CRYSTALS (Betteridge et al., 2003)'
_computing_structure_refinement 'CRYSTALS (Betteridge et al., 2003)'
_computing_structure_solution 'SHELXS 86 (Sheldrick, 1986)'
_diffrn_ambient_temperature 200
_diffrn_measured_fraction_theta_full 0.993
_diffrn_measured_fraction_theta_max 0.989
_diffrn_measurement_device 'Nonius KappaCCD'
_diffrn_measurement_device_type Area
_diffrn_measurement_method '\f & \w scans'
_diffrn_radiation_monochromator graphite
_diffrn_radiation_type 'Mo K\a'
_diffrn_radiation_wavelength 0.71073
_diffrn_reflns_av_R_equivalents 0.000
_diffrn_reflns_limit_h_max 12
_diffrn_reflns_limit_h_min -11
_diffrn_reflns_limit_k_max 19
_diffrn_reflns_limit_k_min -19
_diffrn_reflns_limit_l_max 20
_diffrn_reflns_limit_l_min 0
_diffrn_reflns_number 9573
_diffrn_reflns_theta_full 25.025
_diffrn_reflns_theta_max 27.500
_diffrn_reflns_theta_min 2.705
_diffrn_standards_number 0
_exptl_absorpt_coefficient_mu 0.739
_exptl_absorpt_correction_T_max 0.92
_exptl_absorpt_correction_T_min 0.92
_exptl_absorpt_correction_type multi-scan
_exptl_absorpt_process_details 'SADABS (Siemens, 1996)'
_exptl_crystal_colour orange
_exptl_crystal_density_diffrn 1.359
_exptl_crystal_density_method 'not measured'
_exptl_crystal_description block
_exptl_crystal_F_000 896
_exptl_crystal_size_max 0.180
_exptl_crystal_size_mid 0.150
_exptl_crystal_size_min 0.110
_refine_diff_density_max 1.66
_refine_diff_density_min -0.94
_refine_ls_extinction_method None
_refine_ls_goodness_of_fit_ref 0.9575
_refine_ls_hydrogen_treatment none
_refine_ls_matrix_type full
_refine_ls_number_parameters 542
_refine_ls_number_reflns 9558
_refine_ls_number_restraints 0
_refine_ls_R_factor_all 0.1132
_refine_ls_R_factor_gt 0.0654
_refine_ls_shift/su_max 0.0005696
_refine_ls_shift/su_mean 0.0002222
_refine_ls_structure_factor_coef Fsqd
_refine_ls_weighting_details
;
 Method= Modified Sheldrick 
 w=1/[\s^2^(F^2^) + ( 0.10P)^2^ + 5.65P] 
 ,where P=(max(Fo^2^,0) + 2Fc^2^)/3 
;
_refine_ls_weighting_scheme calc
_refine_ls_wR_factor_all 0.2083
_refine_ls_wR_factor_gt 0.1762
_refine_ls_wR_factor_ref 0.2083
_reflns_limit_h_max 12
_reflns_limit_h_min -11
_reflns_limit_k_max 19
_reflns_limit_k_min -19
_reflns_limit_l_max 20
_reflns_limit_l_min 0
_reflns_number_gt 5915
_reflns_number_total 9573
_reflns_threshold_expression I>2.0\s(I)
_oxford_diffrn_Wilson_B_factor 2.82
_oxford_diffrn_Wilson_scale 2.92
_oxford_refine_ls_r_factor_ref 0.1132
_oxford_refine_ls_scale 0.6188(18)
_oxford_reflns_number_all 9558
_oxford_reflns_threshold_expression_ref I>-10.0\s(I)
_cod_data_source_file om300382h_si_001.cif
_cod_data_source_block 1
_cod_original_cell_volume 2103.3(6)
_cod_original_sg_symbol_H-M 'P -1 '
_cod_original_formula_sum 'C26 H22 Fe1 O2.50'
_cod_database_code 4078740

loop_
_symmetry_equiv_pos_as_xyz
x,y,z
-x,-y,-z

loop_
_atom_site_label
_atom_site_type_symbol
_atom_site_fract_x
_atom_site_fract_y
_atom_site_fract_z
_atom_site_U_iso_or_equiv
_atom_site_occupancy
_atom_site_adp_type
Fe1 Fe 0.24857(8) 0.56631(4) 0.80560(5) 0.0443 1.0000 Uani
Fe2 Fe 0.41880(7) 0.80031(4) 0.42994(4) 0.0375 1.0000 Uani
C1 C 0.2701(4) 0.5978(3) 0.9292(3) 0.0315 1.0000 Uani
C2 C 0.1639(6) 0.5405(3) 0.9370(4) 0.0497 1.0000 Uani
C3 C 0.2388(7) 0.4589(3) 0.8906(4) 0.0550 1.0000 Uani
C4 C 0.3904(6) 0.4656(3) 0.8518(3) 0.0468 1.0000 Uani
C5 C 0.4104(5) 0.5521(3) 0.8737(3) 0.0373 1.0000 Uani
C6 C 0.1389(7) 0.6762(4) 0.7466(4) 0.0597 1.0000 Uani
C7 C 0.0748(10) 0.6000(5) 0.7460(7) 0.1059 1.0000 Uani
C8 C 0.1845(19) 0.5272(6) 0.7026(9) 0.1538 1.0000 Uani
C9 C 0.3172(16) 0.5589(7) 0.6710(5) 0.1323 1.0000 Uani
C10 C 0.2940(9) 0.6508(5) 0.6979(4) 0.0797 1.0000 Uani
C11 C 0.2311(4) 0.6870(3) 0.9806(3) 0.0293 1.0000 Uani
C12 C 0.1033(5) 0.7434(3) 0.9420(3) 0.0342 1.0000 Uani
C13 C 0.1426(5) 0.7912(3) 0.8527(3) 0.0411 1.0000 Uani
C14 C 0.0626(6) 0.7667(3) 0.7872(4) 0.0503 1.0000 Uani
C15 C 0.1748(4) 0.6693(3) 1.0820(3) 0.0330 1.0000 Uani
C16 C 0.2143(5) 0.5853(3) 1.1201(3) 0.0467 1.0000 Uani
C17 C 0.1761(7) 0.5746(4) 1.2133(4) 0.0647 1.0000 Uani
C18 C 0.0983(7) 0.6463(5) 1.2680(4) 0.0687 1.0000 Uani
C19 C 0.0572(7) 0.7297(4) 1.2298(4) 0.0608 1.0000 Uani
C20 C 0.0947(5) 0.7410(3) 1.1386(3) 0.0439 1.0000 Uani
C21 C 0.3645(4) 0.7356(3) 0.9703(3) 0.0262 1.0000 Uani
C22 C 0.5044(4) 0.6874(3) 0.9795(3) 0.0295 1.0000 Uani
C23 C 0.6209(4) 0.7313(3) 0.9806(3) 0.0306 1.0000 Uani
C24 C 0.5978(4) 0.8250(3) 0.9744(3) 0.0283 1.0000 Uani
C25 C 0.4591(4) 0.8746(3) 0.9674(3) 0.0287 1.0000 Uani
C26 C 0.3438(4) 0.8301(3) 0.9654(3) 0.0284 1.0000 Uani
C31 C 0.2903(5) 0.9251(3) 0.4043(3) 0.0348 1.0000 Uani
C32 C 0.1962(5) 0.8619(3) 0.4446(3) 0.0417 1.0000 Uani
C33 C 0.2266(6) 0.8341(4) 0.5293(3) 0.0539 1.0000 Uani
C34 C 0.3382(7) 0.8782(4) 0.5413(3) 0.0622 1.0000 Uani
C35 C 0.3800(6) 0.9335(3) 0.4637(3) 0.0494 1.0000 Uani
C36 C 0.5761(5) 0.7444(3) 0.3161(3) 0.0476 1.0000 Uani
C37 C 0.4644(7) 0.6893(4) 0.3515(4) 0.0663 1.0000 Uani
C38 C 0.4707(10) 0.6634(4) 0.4399(5) 0.0863 1.0000 Uani
C39 C 0.5811(8) 0.7019(6) 0.4609(4) 0.0841 1.0000 Uani
C40 C 0.6459(6) 0.7484(5) 0.3860(4) 0.0698 1.0000 Uani
C41 C 0.2937(4) 0.9825(3) 0.3188(3) 0.0306 1.0000 Uani
C42 C 0.4540(5) 0.9414(3) 0.2596(3) 0.0388 1.0000 Uani
C43 C 0.4779(5) 0.8554(3) 0.2093(3) 0.0442 1.0000 Uani
C44 C 0.6126(5) 0.7865(4) 0.2242(3) 0.0494 1.0000 Uani
C45 C 0.2779(4) 1.0843(3) 0.3361(3) 0.0323 1.0000 Uani
C46 C 0.1921(6) 1.1227(3) 0.4165(3) 0.0503 1.0000 Uani
C47 C 0.1643(7) 1.2152(4) 0.4291(4) 0.0644 1.0000 Uani
C48 C 0.2243(7) 1.2712(4) 0.3608(4) 0.0638 1.0000 Uani
C49 C 0.3092(7) 1.2355(4) 0.2806(4) 0.0587 1.0000 Uani
C50 C 0.3360(6) 1.1418(3) 0.2680(3) 0.0457 1.0000 Uani
C51 C 0.1681(4) 0.9774(3) 0.2733(3) 0.0282 1.0000 Uani
C52 C 0.0192(4) 0.9770(3) 0.3218(3) 0.0321 1.0000 Uani
C53 C -0.0935(4) 0.9764(3) 0.2793(3) 0.0345 1.0000 Uani
C54 C -0.0599(4) 0.9775(3) 0.1862(3) 0.0309 1.0000 Uani
C55 C 0.0859(4) 0.9835(3) 0.1370(3) 0.0292 1.0000 Uani
C56 C 0.1974(4) 0.9836(3) 0.1804(3) 0.0303 1.0000 Uani
O1 O -0.0293(3) 0.7462(2) 0.9828(2) 0.0469 1.0000 Uani
O2 O 0.7050(3) 0.8720(2) 0.9794(2) 0.0419 1.0000 Uani
O10 O 0.5610(3) 0.9774(3) 0.2580(2) 0.0502 1.0000 Uani
O20 O -0.1639(3) 0.9756(2) 0.1397(2) 0.0444 1.0000 Uani
O100 O 0.2447(12) 0.5075(5) 0.4372(7) 0.0957 0.5000 Uani
O101 O 0.0677(7) 0.5097(5) 0.5089(4) 0.0436 0.5000 Uani
H2 H 0.8079 0.8471 0.9615 0.063(3) 1.0000 Uiso
H20 H -0.1162 0.9360 0.0950 0.063(3) 1.0000 Uiso
H21 H 0.0608 0.5541 0.9688 0.063(3) 1.0000 Uiso
H31 H 0.1944 0.4090 0.8864 0.063(3) 1.0000 Uiso
H41 H 0.4658 0.4211 0.8165 0.063(3) 1.0000 Uiso
H51 H 0.5013 0.5747 0.8551 0.063(3) 1.0000 Uiso
H71 H -0.0277 0.5968 0.7747 0.063(3) 1.0000 Uiso
H81 H 0.1695 0.4692 0.6937 0.063(3) 1.0000 Uiso
H91 H 0.4101 0.5250 0.6379 0.063(3) 1.0000 Uiso
H101 H 0.3675 0.6879 0.6855 0.063(3) 1.0000 Uiso
H131 H 0.1146 0.8545 0.8619 0.063(3) 1.0000 Uiso
H132 H 0.2482 0.7754 0.8277 0.063(3) 1.0000 Uiso
H141 H -0.0390 0.7647 0.8177 0.063(3) 1.0000 Uiso
H142 H 0.0643 0.8113 0.7414 0.063(3) 1.0000 Uiso
H161 H 0.2676 0.5353 1.0834 0.063(3) 1.0000 Uiso
H171 H 0.2042 0.5172 1.2390 0.063(3) 1.0000 Uiso
H181 H 0.0728 0.6385 1.3310 0.063(3) 1.0000 Uiso
H191 H 0.0029 0.7794 1.2664 0.063(3) 1.0000 Uiso
H201 H 0.0658 0.7988 1.1137 0.063(3) 1.0000 Uiso
H221 H 0.5203 0.6236 0.9851 0.063(3) 1.0000 Uiso
H231 H 0.7155 0.6973 0.9855 0.063(3) 1.0000 Uiso
H251 H 0.4426 0.9384 0.9642 0.063(3) 1.0000 Uiso
H261 H 0.2497 0.8645 0.9604 0.063(3) 1.0000 Uiso
H321 H 0.1265 0.8420 0.4201 0.063(3) 1.0000 Uiso
H331 H 0.1789 0.7930 0.5703 0.063(3) 1.0000 Uiso
H341 H 0.3787 0.8721 0.5912 0.063(3) 1.0000 Uiso
H351 H 0.4544 0.9698 0.4535 0.063(3) 1.0000 Uiso
H371 H 0.3992 0.6730 0.3209 0.063(3) 1.0000 Uiso
H381 H 0.4099 0.6264 0.4787 0.063(3) 1.0000 Uiso
H391 H 0.6082 0.6950 0.5156 0.063(3) 1.0000 Uiso
H401 H 0.7232 0.7815 0.3824 0.063(3) 1.0000 Uiso
H431 H 0.4949 0.8696 0.1475 0.063(3) 1.0000 Uiso
H432 H 0.3900 0.8301 0.2288 0.063(3) 1.0000 Uiso
H441 H 0.6955 0.8155 0.2174 0.063(3) 1.0000 Uiso
H442 H 0.6391 0.7404 0.1811 0.063(3) 1.0000 Uiso
H461 H 0.1513 1.0848 0.4639 0.063(3) 1.0000 Uiso
H471 H 0.1041 1.2399 0.4847 0.063(3) 1.0000 Uiso
H481 H 0.2061 1.3344 0.3695 0.063(3) 1.0000 Uiso
H491 H 0.3499 1.2737 0.2338 0.063(3) 1.0000 Uiso
H501 H 0.3946 1.1175 0.2123 0.063(3) 1.0000 Uiso
H521 H -0.0057 0.9770 0.3849 0.063(3) 1.0000 Uiso
H531 H -0.1934 0.9750 0.3136 0.063(3) 1.0000 Uiso
H551 H 0.1089 0.9876 0.0741 0.063(3) 1.0000 Uiso
H561 H 0.2961 0.9878 0.1459 0.063(3) 1.0000 Uiso

loop_
_atom_site_aniso_label
_atom_site_aniso_U_11
_atom_site_aniso_U_22
_atom_site_aniso_U_33
_atom_site_aniso_U_23
_atom_site_aniso_U_13
_atom_site_aniso_U_12
Fe1 0.0540(4) 0.0295(3) 0.0577(5) -0.0024(3) -0.0324(4) -0.0030(3)
Fe2 0.0343(3) 0.0436(4) 0.0317(3) 0.0003(3) -0.0084(3) -0.0017(3)
C1 0.030(2) 0.0236(19) 0.040(2) 0.0076(17) -0.0102(17) -0.0038(16)
C2 0.044(3) 0.032(2) 0.070(3) -0.002(2) -0.002(2) -0.016(2)
C3 0.071(4) 0.026(2) 0.066(3) 0.000(2) -0.010(3) -0.015(2)
C4 0.050(3) 0.033(2) 0.056(3) 0.000(2) -0.022(2) 0.006(2)
C5 0.029(2) 0.039(2) 0.044(2) 0.000(2) -0.0136(18) -0.0020(18)
C6 0.081(4) 0.043(3) 0.070(4) -0.001(3) -0.055(3) 0.002(3)
C7 0.126(7) 0.057(4) 0.184(9) 0.008(5) -0.127(7) -0.015(4)
C8 0.283(17) 0.047(5) 0.192(13) -0.031(6) -0.196(13) 0.019(7)
C9 0.242(14) 0.080(6) 0.055(4) -0.028(4) -0.075(7) 0.071(7)
C10 0.118(6) 0.067(4) 0.042(3) 0.008(3) -0.031(3) 0.019(4)
C11 0.0220(18) 0.0255(19) 0.040(2) 0.0039(17) -0.0085(16) -0.0049(15)
C12 0.031(2) 0.024(2) 0.052(3) -0.0031(18) -0.0181(19) -0.0036(16)
C13 0.047(3) 0.027(2) 0.054(3) 0.005(2) -0.026(2) -0.0044(19)
C14 0.054(3) 0.043(3) 0.063(3) 0.007(2) -0.040(3) 0.000(2)
C15 0.0215(19) 0.032(2) 0.043(2) 0.0044(18) -0.0046(17) -0.0074(16)
C16 0.040(3) 0.042(3) 0.048(3) 0.009(2) -0.004(2) 0.004(2)
C17 0.069(4) 0.060(4) 0.052(3) 0.024(3) -0.003(3) -0.009(3)
C18 0.070(4) 0.077(4) 0.041(3) 0.012(3) 0.009(3) -0.010(3)
C19 0.058(3) 0.058(3) 0.053(3) -0.005(3) 0.007(3) -0.008(3)
C20 0.042(3) 0.035(2) 0.047(3) -0.002(2) -0.001(2) -0.005(2)
C21 0.0218(18) 0.0270(19) 0.031(2) 0.0030(16) -0.0086(15) -0.0060(15)
C22 0.0270(19) 0.0247(19) 0.035(2) 0.0034(17) -0.0098(16) -0.0014(15)
C23 0.0229(19) 0.034(2) 0.035(2) 0.0047(17) -0.0106(16) -0.0022(16)
C24 0.0257(19) 0.034(2) 0.0274(19) 0.0030(16) -0.0080(15) -0.0109(16)
C25 0.029(2) 0.029(2) 0.028(2) 0.0031(16) -0.0066(16) -0.0094(16)
C26 0.0246(19) 0.030(2) 0.029(2) 0.0026(16) -0.0067(16) -0.0035(15)
C31 0.034(2) 0.038(2) 0.031(2) -0.0010(18) -0.0074(17) -0.0054(18)
C32 0.030(2) 0.051(3) 0.039(2) 0.009(2) -0.0048(18) -0.0043(19)
C33 0.047(3) 0.060(3) 0.037(3) 0.014(2) 0.003(2) 0.005(2)
C34 0.087(4) 0.064(4) 0.034(3) -0.003(2) -0.027(3) 0.006(3)
C35 0.067(3) 0.049(3) 0.039(3) -0.004(2) -0.024(2) -0.013(2)
C36 0.039(3) 0.052(3) 0.042(3) -0.003(2) -0.005(2) 0.008(2)
C37 0.071(4) 0.050(3) 0.068(4) -0.019(3) 0.000(3) -0.009(3)
C38 0.108(6) 0.047(4) 0.067(4) 0.010(3) 0.016(4) 0.010(4)
C39 0.071(4) 0.105(6) 0.048(3) 0.020(4) -0.011(3) 0.034(4)
C40 0.033(3) 0.111(5) 0.051(3) -0.003(3) -0.010(2) 0.016(3)
C41 0.0249(19) 0.041(2) 0.0253(19) -0.0026(17) -0.0050(15) -0.0079(17)
C42 0.030(2) 0.057(3) 0.027(2) 0.004(2) -0.0090(17) -0.002(2)
C43 0.041(2) 0.055(3) 0.030(2) -0.009(2) -0.0065(19) 0.005(2)
C44 0.039(3) 0.062(3) 0.035(2) -0.007(2) -0.003(2) 0.010(2)
C45 0.028(2) 0.036(2) 0.036(2) 0.0001(18) -0.0097(17) -0.0113(17)
C46 0.052(3) 0.044(3) 0.048(3) -0.005(2) 0.004(2) -0.015(2)
C47 0.074(4) 0.045(3) 0.066(4) -0.011(3) -0.001(3) -0.010(3)
C48 0.081(4) 0.044(3) 0.074(4) -0.003(3) -0.031(3) -0.014(3)
C49 0.076(4) 0.052(3) 0.058(3) 0.018(3) -0.028(3) -0.029(3)
C50 0.053(3) 0.051(3) 0.039(3) 0.004(2) -0.014(2) -0.022(2)
C51 0.0226(18) 0.028(2) 0.032(2) -0.0005(16) -0.0064(15) -0.0017(15)
C52 0.027(2) 0.035(2) 0.031(2) 0.0015(17) -0.0040(16) -0.0061(17)
C53 0.0226(19) 0.036(2) 0.041(2) 0.0033(19) -0.0034(17) -0.0052(16)
C54 0.028(2) 0.0250(19) 0.042(2) 0.0018(17) -0.0133(17) -0.0048(16)
C55 0.0279(19) 0.030(2) 0.028(2) -0.0015(16) -0.0050(16) -0.0035(16)
C56 0.0232(19) 0.034(2) 0.032(2) 0.0025(17) -0.0037(16) -0.0070(16)
O1 0.0225(15) 0.0462(19) 0.073(2) -0.0016(17) -0.0162(15) -0.0039(13)
O2 0.0301(15) 0.0431(18) 0.057(2) 0.0057(15) -0.0149(14) -0.0149(13)
O10 0.0267(16) 0.073(2) 0.050(2) 0.0001(18) -0.0076(14) -0.0117(16)
O20 0.0327(16) 0.055(2) 0.0489(19) -0.0016(16) -0.0159(14) -0.0098(14)
O100 0.163(9) 0.066(5) 0.134(8) 0.080(5) -0.138(8) -0.086(6)
O101 0.051(4) 0.065(4) 0.022(3) -0.007(3) -0.020(3) -0.012(3)

loop_
_atom_type_symbol
_atom_type_scat_dispersion_real
_atom_type_scat_dispersion_imag
_atom_type_scat_Cromer_Mann_a1
_atom_type_scat_Cromer_Mann_b1
_atom_type_scat_Cromer_Mann_a2
_atom_type_scat_Cromer_Mann_b2
_atom_type_scat_Cromer_Mann_a3
_atom_type_scat_Cromer_Mann_b3
_atom_type_scat_Cromer_Mann_a4
_atom_type_scat_Cromer_Mann_b4
_atom_type_scat_Cromer_Mann_c
_atom_type_scat_source
C 0.0033 0.0016 2.3100 20.8439 1.0200 10.2075 1.5886 0.5687 0.8650 51.6512 0.2156 'International Tables Vol C 4.2.6.8 and 6.1.1.4'
H 0.0000 0.0000 0.4930 10.5109 0.3229 26.1257 0.1402 3.1424 0.0408 57.7998 0.0030 'International Tables Vol C 4.2.6.8 and 6.1.1.4'
Fe 0.3463 0.8444 11.7695 4.7611 7.3573 0.3072 3.5222 15.3535 2.3045 76.8805 1.0369 'International Tables Vol C 4.2.6.8 and 6.1.1.4'
O 0.0106 0.0060 3.0485 13.2771 2.2868 5.7011 1.5463 0.3239 0.8670 32.9089 0.2508 'International Tables Vol C 4.2.6.8 and 6.1.1.4'
Cl 0.1484 0.1585 11.4604 0.0104 7.1964 1.1662 6.2556 18.5194 1.6455 47.7784 -9.5574 'International Tables Vol C 4.2.6.8 and 6.1.1.4'

loop_
_geom_angle_atom_site_label_1
_geom_angle_site_symmetry_1
_geom_angle_atom_site_label_2
_geom_angle_atom_site_label_3
_geom_angle
_geom_angle_publ_flag
C1 . Fe1 C2 40.51(18) yes
C1 . Fe1 C3 68.75(19) yes
C2 . Fe1 C3 41.2(2) yes
C1 . Fe1 C4 68.59(18) yes
C2 . Fe1 C4 68.6(2) yes
C3 . Fe1 C4 40.6(2) yes
C1 . Fe1 C5 40.48(16) yes
C2 . Fe1 C5 68.5(2) yes
C3 . Fe1 C5 68.9(2) yes
C4 . Fe1 C5 41.24(19) yes
C1 . Fe1 C6 112.01(19) yes
C2 . Fe1 C6 118.8(2) yes
C3 . Fe1 C6 149.5(3) yes
C4 . Fe1 C6 169.9(2) yes
C5 . Fe1 C6 132.8(2) yes
C1 . Fe1 C7 132.4(3) yes
C2 . Fe1 C7 109.3(3) yes
C3 . Fe1 C7 115.5(3) yes
C4 . Fe1 C7 146.9(2) yes
C5 . Fe1 C7 171.1(3) yes
C1 . Fe1 C8 167.0(5) yes
C2 . Fe1 C8 127.0(5) yes
C3 . Fe1 C8 103.4(4) yes
C4 . Fe1 C8 112.6(3) yes
C5 . Fe1 C8 147.8(4) yes
C1 . Fe1 C9 153.1(5) yes
C2 . Fe1 C9 164.1(4) yes
C3 . Fe1 C9 125.1(3) yes
C4 . Fe1 C9 106.0(3) yes
C5 . Fe1 C9 118.1(4) yes
C1 . Fe1 C10 121.0(2) yes
C2 . Fe1 C10 153.1(2) yes
C3 . Fe1 C10 165.5(2) yes
C4 . Fe1 C10 129.7(3) yes
C5 . Fe1 C10 110.7(3) yes
C6 . Fe1 C7 40.0(2) yes
C6 . Fe1 C8 69.2(3) yes
C7 . Fe1 C8 40.5(4) yes
C6 . Fe1 C9 68.7(3) yes
C7 . Fe1 C9 66.5(5) yes
C8 . Fe1 C9 39.8(5) yes
C6 . Fe1 C10 40.8(3) yes
C7 . Fe1 C10 67.1(4) yes
C8 . Fe1 C10 68.9(5) yes
C9 . Fe1 C10 41.3(4) yes
C31 . Fe2 C32 40.32(18) yes
C31 . Fe2 C33 68.42(18) yes
C32 . Fe2 C33 41.29(19) yes
C31 . Fe2 C34 68.60(19) yes
C32 . Fe2 C34 68.8(2) yes
C33 . Fe2 C34 40.4(2) yes
C31 . Fe2 C35 40.51(18) yes
C32 . Fe2 C35 68.3(2) yes
C33 . Fe2 C35 68.3(2) yes
C34 . Fe2 C35 40.9(2) yes
C31 . Fe2 C36 112.51(18) yes
C32 . Fe2 C36 128.36(19) yes
C33 . Fe2 C36 163.2(2) yes
C34 . Fe2 C36 156.4(3) yes
C35 . Fe2 C36 124.1(2) yes
C31 . Fe2 C37 123.5(2) yes
C32 . Fe2 C37 108.2(2) yes
C33 . Fe2 C37 123.6(3) yes
C34 . Fe2 C37 158.9(3) yes
C35 . Fe2 C37 159.1(2) yes
C31 . Fe2 C38 155.6(3) yes
C32 . Fe2 C38 118.6(3) yes
C33 . Fe2 C38 103.5(3) yes
C34 . Fe2 C38 121.0(3) yes
C35 . Fe2 C38 159.7(3) yes
C31 . Fe2 C39 163.9(3) yes
C32 . Fe2 C39 151.8(3) yes
C33 . Fe2 C39 115.6(2) yes
C34 . Fe2 C39 103.8(3) yes
C35 . Fe2 C39 124.7(3) yes
C31 . Fe2 C40 131.0(2) yes
C32 . Fe2 C40 167.1(2) yes
C33 . Fe2 C40 151.5(2) yes
C34 . Fe2 C40 119.9(3) yes
C35 . Fe2 C40 111.3(3) yes
C36 . Fe2 C37 40.9(2) yes
C36 . Fe2 C38 68.4(2) yes
C37 . Fe2 C38 40.7(3) yes
C36 . Fe2 C39 68.5(2) yes
C37 . Fe2 C39 68.6(3) yes
C38 . Fe2 C39 40.5(3) yes
C36 . Fe2 C40 40.4(2) yes
C37 . Fe2 C40 67.3(3) yes
C38 . Fe2 C40 66.6(3) yes
C39 . Fe2 C40 39.5(3) yes
Fe1 . C1 C2 67.5(3) yes
Fe1 . C1 C5 68.2(2) yes
C2 . C1 C5 106.7(4) yes
Fe1 . C1 C11 132.9(3) yes
C2 . C1 C11 122.6(4) yes
C5 . C1 C11 130.6(4) yes
C1 . C2 Fe1 72.0(3) yes
C1 . C2 C3 109.1(4) yes
Fe1 . C2 C3 69.3(3) yes
C1 . C2 H21 125.4 no
Fe1 . C2 H21 125.7 no
C3 . C2 H21 125.5 no
C2 . C3 Fe1 69.5(3) yes
C2 . C3 C4 107.9(4) yes
Fe1 . C3 C4 70.1(3) yes
C2 . C3 H31 126.1 no
Fe1 . C3 H31 125.8 no
C4 . C3 H31 126.0 no
C3 . C4 Fe1 69.4(3) yes
C3 . C4 C5 108.1(4) yes
Fe1 . C4 C5 69.8(2) yes
C3 . C4 H41 125.9 no
Fe1 . C4 H41 125.7 no
C5 . C4 H41 125.9 no
C4 . C5 C1 108.2(4) yes
C4 . C5 Fe1 68.9(2) yes
C1 . C5 Fe1 71.4(2) yes
C4 . C5 H51 125.9 no
C1 . C5 H51 125.9 no
Fe1 . C5 H51 125.8 no
Fe1 . C6 C7 69.4(3) yes
Fe1 . C6 C10 68.8(3) yes
C7 . C6 C10 105.6(6) yes
Fe1 . C6 C14 127.3(4) yes
C7 . C6 C14 128.2(7) yes
C10 . C6 C14 126.2(6) yes
C6 . C7 Fe1 70.6(3) yes
C6 . C7 C8 111.0(9) yes
Fe1 . C7 C8 68.9(4) yes
C6 . C7 H71 124.4 no
Fe1 . C7 H71 124.4 no
C8 . C7 H71 124.5 no
C7 . C8 Fe1 70.7(4) yes
C7 . C8 C9 106.6(8) yes
Fe1 . C8 C9 70.1(5) yes
C7 . C8 H81 127.0 no
Fe1 . C8 H81 126.7 no
C9 . C8 H81 126.3 no
C8 . C9 Fe1 70.0(6) yes
C8 . C9 C10 109.5(9) yes
Fe1 . C9 C10 70.0(4) yes
C8 . C9 H91 125.4 no
Fe1 . C9 H91 125.2 no
C10 . C9 H91 125.1 no
C9 . C10 C6 107.2(9) yes
C9 . C10 Fe1 68.7(5) yes
C6 . C10 Fe1 70.4(4) yes
C9 . C10 H101 126.4 no
C6 . C10 H101 126.3 no
Fe1 . C10 H101 126.3 no
C1 . C11 C12 102.0(3) yes
C1 . C11 C15 110.4(3) yes
C12 . C11 C15 111.8(3) yes
C1 . C11 C21 115.2(3) yes
C12 . C11 C21 112.7(3) yes
C15 . C11 C21 105.0(3) yes
C11 . C12 C13 120.0(4) yes
C11 . C12 O1 119.7(4) yes
C13 . C12 O1 120.3(4) yes
C12 . C13 C14 113.0(4) yes
C12 . C13 H131 108.5 no
C14 . C13 H131 108.6 no
C12 . C13 H132 108.6 no
C14 . C13 H132 108.7 no
H131 . C13 H132 109.4 no
C13 . C14 C6 110.9(4) yes
C13 . C14 H141 109.1 no
C6 . C14 H141 109.1 no
C13 . C14 H142 109.2 no
C6 . C14 H142 109.2 no
H141 . C14 H142 109.4 no
C11 . C15 C16 121.6(4) yes
C11 . C15 C20 119.9(4) yes
C16 . C15 C20 118.2(4) yes
C15 . C16 C17 119.9(5) yes
C15 . C16 H161 120.1 no
C17 . C16 H161 120.1 no
C16 . C17 C18 121.1(5) yes
C16 . C17 H171 119.5 no
C18 . C17 H171 119.5 no
C17 . C18 C19 118.9(5) yes
C17 . C18 H181 120.5 no
C19 . C18 H181 120.6 no
C18 . C19 C20 120.5(5) yes
C18 . C19 H191 119.9 no
C20 . C19 H191 119.6 no
C15 . C20 C19 121.4(5) yes
C15 . C20 H201 119.4 no
C19 . C20 H201 119.2 no
C11 . C21 C22 120.5(3) yes
C11 . C21 C26 121.3(3) yes
C22 . C21 C26 117.5(3) yes
C21 . C22 C23 121.4(4) yes
C21 . C22 H221 119.3 no
C23 . C22 H221 119.2 no
C22 . C23 C24 119.7(3) yes
C22 . C23 H231 120.1 no
C24 . C23 H231 120.1 no
C23 . C24 C25 120.0(4) yes
C23 . C24 O2 122.4(3) yes
C25 . C24 O2 117.5(4) yes
C24 . C25 C26 119.9(4) yes
C24 . C25 H251 120.1 no
C26 . C25 H251 120.0 no
C21 . C26 C25 121.4(3) yes
C21 . C26 H261 119.3 no
C25 . C26 H261 119.2 no
Fe2 . C31 C32 68.5(2) yes
Fe2 . C31 C35 68.1(3) yes
C32 . C31 C35 107.0(4) yes
Fe2 . C31 C41 132.2(3) yes
C32 . C31 C41 129.8(4) yes
C35 . C31 C41 122.9(4) yes
C31 . C32 Fe2 71.2(2) yes
C31 . C32 C33 107.7(4) yes
Fe2 . C32 C33 68.3(3) yes
C31 . C32 H321 126.2 no
Fe2 . C32 H321 126.0 no
C33 . C32 H321 126.2 no
C32 . C33 Fe2 70.4(3) yes
C32 . C33 C34 108.9(4) yes
Fe2 . C33 C34 70.3(3) yes
C32 . C33 H331 125.4 no
Fe2 . C33 H331 125.4 no
C34 . C33 H331 125.7 no
C33 . C34 Fe2 69.3(3) yes
C33 . C34 C35 107.5(4) yes
Fe2 . C34 C35 69.8(3) yes
C33 . C34 H341 126.3 no
Fe2 . C34 H341 125.9 no
C35 . C34 H341 126.2 no
C31 . C35 C34 108.8(5) yes
C31 . C35 Fe2 71.4(3) yes
C34 . C35 Fe2 69.3(3) yes
C31 . C35 H351 125.7 no
C34 . C35 H351 125.5 no
Fe2 . C35 H351 125.5 no
Fe2 . C36 C37 68.6(3) yes
Fe2 . C36 C40 68.9(3) yes
C37 . C36 C40 105.0(5) yes
Fe2 . C36 C44 127.7(3) yes
C37 . C36 C44 127.0(5) yes
C40 . C36 C44 128.0(5) yes
C36 . C37 Fe2 70.6(3) yes
C36 . C37 C38 107.7(6) yes
Fe2 . C37 C38 69.0(4) yes
C36 . C37 H371 126.0 no
Fe2 . C37 H371 126.4 no
C38 . C37 H371 126.3 no
C37 . C38 Fe2 70.3(3) yes
C37 . C38 C39 108.9(6) yes
Fe2 . C38 C39 69.7(4) yes
C37 . C38 H381 125.6 no
Fe2 . C38 H381 125.7 no
C39 . C38 H381 125.5 no
C38 . C39 Fe2 69.8(4) yes
C38 . C39 C40 107.2(6) yes
Fe2 . C39 C40 71.1(3) yes
C38 . C39 H391 126.1 no
Fe2 . C39 H391 126.1 no
C40 . C39 H391 126.7 no
C36 . C40 Fe2 70.8(3) yes
C36 . C40 C39 111.2(6) yes
Fe2 . C40 C39 69.4(3) yes
C36 . C40 H401 124.2 no
Fe2 . C40 H401 124.4 no
C39 . C40 H401 124.5 no
C31 . C41 C42 100.9(3) yes
C31 . C41 C45 111.8(3) yes
C42 . C41 C45 111.7(3) yes
C31 . C41 C51 115.3(3) yes
C42 . C41 C51 111.9(3) yes
C45 . C41 C51 105.5(3) yes
C41 . C42 C43 119.9(4) yes
C41 . C42 O10 119.2(4) yes
C43 . C42 O10 120.7(4) yes
C42 . C43 C44 111.7(4) yes
C42 . C43 H431 108.8 no
C44 . C43 H431 109.0 no
C42 . C43 H432 109.0 no
C44 . C43 H432 109.1 no
H431 . C43 H432 109.3 no
C43 . C44 C36 111.1(4) yes
C43 . C44 H441 109.2 no
C36 . C44 H441 109.2 no
C43 . C44 H442 109.1 no
C36 . C44 H442 109.1 no
H441 . C44 H442 109.2 no
C41 . C45 C46 121.2(4) yes
C41 . C45 C50 120.8(4) yes
C46 . C45 C50 117.7(4) yes
C45 . C46 C47 121.5(5) yes
C45 . C46 H461 119.2 no
C47 . C46 H461 119.3 no
C46 . C47 C48 120.0(5) yes
C46 . C47 H471 119.9 no
C48 . C47 H471 120.2 no
C47 . C48 C49 119.9(5) yes
C47 . C48 H481 120.1 no
C49 . C48 H481 120.0 no
C48 . C49 C50 119.8(5) yes
C48 . C49 H491 120.0 no
C50 . C49 H491 120.2 no
C49 . C50 C45 121.1(5) yes
C49 . C50 H501 119.5 no
C45 . C50 H501 119.4 no
C41 . C51 C52 122.3(4) yes
C41 . C51 C56 120.0(3) yes
C52 . C51 C56 117.3(4) yes
C51 . C52 C53 121.3(4) yes
C51 . C52 H521 119.3 no
C53 . C52 H521 119.3 no
C52 . C53 C54 120.3(4) yes
C52 . C53 H531 119.8 no
C54 . C53 H531 119.8 no
C53 . C54 C55 119.0(4) yes
C53 . C54 O20 123.7(4) yes
C55 . C54 O20 117.3(4) yes
C54 . C55 C56 119.9(4) yes
C54 . C55 H551 119.9 no
C56 . C55 H551 120.1 no
C51 . C56 C55 121.9(4) yes
C51 . C56 H561 119.2 no
C55 . C56 H561 118.9 no
C24 . O2 H2 121.8 no
C54 . O20 H20 105.5 no
O101 2_566 O101 O100 129.2(6) yes

loop_
_geom_bond_atom_site_label_1
_geom_bond_atom_site_label_2
_geom_bond_site_symmetry_2
_geom_bond_distance
_geom_bond_publ_flag
Fe1 C1 . 2.095(4) yes
Fe1 C2 . 2.035(6) yes
Fe1 C3 . 2.032(5) yes
Fe1 C4 . 2.041(4) yes
Fe1 C5 . 2.053(4) yes
Fe1 C6 . 2.070(5) yes
Fe1 C7 . 2.054(6) yes
Fe1 C8 . 2.030(8) yes
Fe1 C9 . 2.032(8) yes
Fe1 C10 . 2.049(6) yes
Fe2 C31 . 2.103(4) yes
Fe2 C32 . 2.066(4) yes
Fe2 C33 . 2.038(5) yes
Fe2 C34 . 2.051(5) yes
Fe2 C35 . 2.058(5) yes
Fe2 C36 . 2.084(5) yes
Fe2 C37 . 2.057(6) yes
Fe2 C38 . 2.039(6) yes
Fe2 C39 . 2.038(6) yes
Fe2 C40 . 2.059(5) yes
C1 C2 . 1.431(6) yes
C1 C5 . 1.436(6) yes
C1 C11 . 1.549(6) yes
C2 C3 . 1.431(7) yes
C2 H21 . 0.949 no
C3 C4 . 1.412(8) yes
C3 H31 . 0.950 no
C4 C5 . 1.442(7) yes
C4 H41 . 0.952 no
C5 H51 . 0.951 no
C6 C7 . 1.412(9) yes
C6 C10 . 1.436(10) yes
C6 C14 . 1.508(7) yes
C7 C8 . 1.414(15) yes
C7 H71 . 0.957 no
C8 C9 . 1.383(18) yes
C8 H81 . 0.945 no
C9 C10 . 1.440(12) yes
C9 H91 . 0.951 no
C10 H101 . 0.952 no
C11 C12 . 1.562(5) yes
C11 C15 . 1.554(6) yes
C11 C21 . 1.549(5) yes
C12 C13 . 1.518(7) yes
C12 O1 . 1.231(5) yes
C13 C14 . 1.531(6) yes
C13 H131 . 0.951 no
C13 H132 . 0.949 no
C14 H141 . 0.951 no
C14 H142 . 0.950 no
C15 C16 . 1.392(6) yes
C15 C20 . 1.404(6) yes
C16 C17 . 1.411(7) yes
C16 H161 . 0.951 no
C17 C18 . 1.383(9) yes
C17 H171 . 0.950 no
C18 C19 . 1.388(8) yes
C18 H181 . 0.953 no
C19 C20 . 1.381(7) yes
C19 H191 . 0.949 no
C20 H201 . 0.951 no
C21 C22 . 1.408(5) yes
C21 C26 . 1.406(5) yes
C22 C23 . 1.399(6) yes
C22 H221 . 0.949 no
C23 C24 . 1.395(6) yes
C23 H231 . 0.951 no
C24 C25 . 1.394(5) yes
C24 O2 . 1.371(5) yes
C25 C26 . 1.398(5) yes
C25 H251 . 0.949 no
C26 H261 . 0.950 no
C31 C32 . 1.437(6) yes
C31 C35 . 1.441(6) yes
C31 C41 . 1.541(6) yes
C32 C33 . 1.447(7) yes
C32 H321 . 0.951 no
C33 C34 . 1.413(9) yes
C33 H331 . 0.952 no
C34 C35 . 1.437(8) yes
C34 H341 . 0.950 no
C35 H351 . 0.951 no
C36 C37 . 1.447(8) yes
C36 C40 . 1.429(8) yes
C36 C44 . 1.513(7) yes
C37 C38 . 1.425(10) yes
C37 H371 . 0.952 no
C38 C39 . 1.410(11) yes
C38 H381 . 0.953 no
C39 C40 . 1.385(9) yes
C39 H391 . 0.951 no
C40 H401 . 0.954 no
C41 C42 . 1.566(6) yes
C41 C45 . 1.557(6) yes
C41 C51 . 1.553(5) yes
C42 C43 . 1.517(7) yes
C42 O10 . 1.234(6) yes
C43 C44 . 1.527(6) yes
C43 H431 . 0.953 no
C43 H432 . 0.949 no
C44 H441 . 0.951 no
C44 H442 . 0.952 no
C45 C46 . 1.390(6) yes
C45 C50 . 1.394(6) yes
C46 C47 . 1.393(7) yes
C46 H461 . 0.951 no
C47 C48 . 1.388(9) yes
C47 H471 . 0.953 no
C48 C49 . 1.371(9) yes
C48 H481 . 0.951 no
C49 C50 . 1.409(8) yes
C49 H491 . 0.949 no
C50 H501 . 0.949 no
C51 C52 . 1.402(5) yes
C51 C56 . 1.404(6) yes
C52 C53 . 1.397(6) yes
C52 H521 . 0.951 no
C53 C54 . 1.404(6) yes
C53 H531 . 0.951 no
C54 C55 . 1.396(6) yes
C54 O20 . 1.374(5) yes
C55 C56 . 1.396(6) yes
C55 H551 . 0.949 no
C56 H561 . 0.951 no
O2 H2 . 0.935 no
O20 H20 . 0.910 no
O100 O101 . 1.732(13) yes
O101 O101 2_566 1.465(12) yes
